data_4517689
loop_
_publ_author_name
'Fast, Caleb D.'
'Jones, Caleb A. H.'
'Schley, Nathan D.'

_publ_section_title
;
 Selectivity and Mechanism of Iridium-Catalyzed Cyclohexyl Methyl Ether
 Cleavage
;
_journal_name_full 'ACS Catalysis'
_journal_page_first 6450
_journal_page_last 6456
_journal_paper_doi 10.1021/acscatal.0c01718
_journal_year 2020
_chemical_formula_moiety 'C34 H38 Ir P2, C32 H12 B F24'
_chemical_formula_sum 'C66 H50 B F24 Ir P2'
_chemical_formula_weight 1564.01
_space_group_crystal_system triclinic
_space_group_IT_number 2
_space_group_name_Hall '-P 1'
_space_group_name_H-M_alt 'P -1'
_atom_sites_solution_hydrogens geom
_atom_sites_solution_primary dual
_audit_creation_date 2018-09-24
_audit_creation_method
;
Olex2 1.2
(compiled 2018.05.29 svn.r3508 for OlexSys, GUI svn.r5506)
;
_cell_angle_alpha 107.1150(10)
_cell_angle_beta 90.4073(8)
_cell_angle_gamma 98.3956(9)
_cell_formula_units_Z 4
_cell_length_a 14.47472(15)
_cell_length_b 19.2600(2)
_cell_length_c 23.9417(3)
_cell_measurement_reflns_used 47098
_cell_measurement_temperature 100.0(3)
_cell_measurement_theta_max 66.2170
_cell_measurement_theta_min 3.0660
_cell_volume 6301.75(13)
_computing_cell_refinement 'CrysAlisPro 1.171.38.46 (Rigaku OD, 2015)'
_computing_data_collection 'CrysAlisPro 1.171.38.46 (Rigaku OD, 2015)'
_computing_data_reduction 'CrysAlisPro 1.171.38.46 (Rigaku OD, 2015)'
_computing_molecular_graphics 'Olex2 (Dolomanov et al., 2009)'
_computing_publication_material 'Olex2 (Dolomanov et al., 2009)'
_computing_structure_refinement 'ShelXL (Sheldrick, 2015)'
_computing_structure_solution 'ShelXT (Sheldrick, 2015)'
_diffrn_ambient_environment N~2~
_diffrn_ambient_temperature 100.0(3)
_diffrn_detector 'CCD plate'
_diffrn_detector_area_resol_mean 8.1506
_diffrn_detector_type EosS2
_diffrn_measured_fraction_theta_full 0.976
_diffrn_measured_fraction_theta_max 0.976
_diffrn_measurement_details
;
List of Runs (angles in degrees, time in seconds):

  # Type    Start    End  Width  t~exp~   \w     \q     \k     \f   Frames
--------------------------------------------------------------------------
  1  \w    -63.00  31.00   1.00    1.04    --  -36.45  77.00-180.00   94
  2  \w    -63.00  31.00   1.00    1.04    --  -36.45  77.00 -30.00   94
  3  \w   -106.00  33.00   1.00    1.04    --  -36.45   0.00-180.00  139
  4  \w    -53.00  31.00   1.00    1.04    --  -36.45  57.00  30.00   84
  5  \w    -31.00  63.00   1.00    1.04    --   36.45 -77.00  60.00   94
  6  \w     20.00 104.00   1.00    1.04    --   36.45  57.00  60.00   84
  7  \w     10.00 104.00   1.00    1.04    --   36.45  77.00 -90.00   94
  8  \w     29.00 125.00   1.00    4.14    --   96.52 -80.00 106.93   96
  9  \w     29.00 125.00   1.00    4.14    --   96.52 -80.00 -26.04   96
 10  \w     29.00 125.00   1.00    4.14    --   96.52 -80.00 -78.02   96
 11  \w     75.00 166.00   1.00    4.14    --   96.52  30.00-120.00   91
 12  \w     25.00 135.00   1.00    4.14    --   96.52 -15.00-150.00  110
 13  \w     27.00 118.00   1.00    4.14    --   96.52 -30.00  60.00   91
 14  \w     78.00 163.00   1.00    4.14    --   96.52  61.00  30.00   85
 15  \w     29.00 125.00   1.00    4.14    --   96.52 -80.00-126.44   96
 16  \w     27.00 118.00   1.00    4.14    --   96.52 -30.00 -30.00   91
 17  \w     78.00 163.00   1.00    4.14    --   96.52  61.00   0.00   85
 18  \w     29.00 125.00   1.00    4.14    --   96.52 -80.00   9.26   96
 19  \w     30.00 115.00   1.00    4.14    --   96.52 -61.00-150.00   85
 20  \w     29.00 125.00   1.00    4.14    --   96.52 -80.00  56.23   96
 21  \w     29.00 125.00   1.00    4.14    --   96.52 -80.00-179.89   96
 22  \w    -53.00  31.00   1.00    1.04    --  -36.45  57.00 -90.00   84
 23  \w     10.00 104.00   1.00    1.04    --   36.45  77.00  90.00   94
 24  \w     20.00 104.00   1.00    1.04    --   36.45  57.00 150.00   84
 25  \w     20.00 104.00   1.00    1.04    --   36.45  57.00   0.00   84
 26  \w     10.00 104.00   1.00    1.04    --   36.45  77.00  30.00   94
 27  \w     10.00 104.00   1.00    1.04    --   36.45  77.00-180.00   94
 28  \w     79.00 165.00   1.00    4.14    --   96.52  45.00 -60.00   86
 29  \w     70.00 110.00   1.00    4.14    --   96.52  77.00 150.00   40
 30  \w     75.00 166.00   1.00    4.14    --   96.52  30.00 120.00   91
;
_diffrn_measurement_device 'four-circle diffractometer'
_diffrn_measurement_device_type 'SuperNova, Dual, Cu at zero, EosS2'
_diffrn_measurement_method '\w scans'
_diffrn_orient_matrix_type 'CrysAlisPro convention (1999,Acta A55,543-557)'
_diffrn_orient_matrix_UB_11 0.0013121000
_diffrn_orient_matrix_UB_12 -0.0799932000
_diffrn_orient_matrix_UB_13 -0.0004306000
_diffrn_orient_matrix_UB_21 -0.0555097000
_diffrn_orient_matrix_UB_22 -0.0278928000
_diffrn_orient_matrix_UB_23 -0.0595429000
_diffrn_orient_matrix_UB_31 0.0923247000
_diffrn_orient_matrix_UB_32 -0.0003139000
_diffrn_orient_matrix_UB_33 -0.0316267000
_diffrn_radiation_monochromator mirror
_diffrn_radiation_probe x-ray
_diffrn_radiation_type CuK\a
_diffrn_radiation_wavelength 1.54184
_diffrn_reflns_av_R_equivalents 0.0373
_diffrn_reflns_av_unetI/netI 0.0297
_diffrn_reflns_Laue_measured_fraction_full 0.976
_diffrn_reflns_Laue_measured_fraction_max 0.976
_diffrn_reflns_limit_h_max 17
_diffrn_reflns_limit_h_min -15
_diffrn_reflns_limit_k_max 22
_diffrn_reflns_limit_k_min -22
_diffrn_reflns_limit_l_max 27
_diffrn_reflns_limit_l_min -28
_diffrn_reflns_number 84264
_diffrn_reflns_point_group_measured_fraction_full 0.976
_diffrn_reflns_point_group_measured_fraction_max 0.976
_diffrn_reflns_theta_full 66.355
_diffrn_reflns_theta_max 66.355
_diffrn_reflns_theta_min 2.430
_diffrn_source 'micro-focus sealed X-ray tube'
_diffrn_source_type 'SuperNova (Cu) X-ray Source'
_exptl_absorpt_coefficient_mu 5.593
_exptl_absorpt_correction_T_max 0.925
_exptl_absorpt_correction_T_min 0.597
_exptl_absorpt_correction_type gaussian
_exptl_absorpt_process_details
;
CrysAlisPro 1.171.38.46 (Rigaku Oxford Diffraction, 2015)
Numerical absorption correction based on gaussian integration over
			a multifaceted crystal model
Empirical absorption correction using spherical harmonics,
 implemented in SCALE3 ABSPACK scaling algorithm.
;
_exptl_crystal_colour red
_exptl_crystal_colour_primary red
_exptl_crystal_density_diffrn 1.648
_exptl_crystal_description block
_exptl_crystal_F_000 3096
_exptl_crystal_size_max 0.135
_exptl_crystal_size_mid 0.06
_exptl_crystal_size_min 0.037
_refine_diff_density_max 2.634
_refine_diff_density_min -0.916
_refine_diff_density_rms 0.079
_refine_ls_extinction_method none
_refine_ls_goodness_of_fit_ref 1.018
_refine_ls_hydrogen_treatment constr
_refine_ls_matrix_type full
_refine_ls_number_parameters 1735
_refine_ls_number_reflns 21638
_refine_ls_number_restraints 72
_refine_ls_restrained_S_all 1.018
_refine_ls_R_factor_all 0.0331
_refine_ls_R_factor_gt 0.0296
_refine_ls_shift/su_max 0.003
_refine_ls_shift/su_mean 0.000
_refine_ls_structure_factor_coef Fsqd
_refine_ls_weighting_details 'w=1/[\s^2^(Fo^2^)+(0.0294P)^2^+12.5943P] where P=(Fo^2^+2Fc^2^)/3'
_refine_ls_weighting_scheme calc
_refine_ls_wR_factor_gt 0.0692
_refine_ls_wR_factor_ref 0.0713
_reflns_Friedel_coverage 0.000
_reflns_number_gt 19738
_reflns_number_total 21638
_reflns_threshold_expression 'I > 2\s(I)'
_cod_data_source_file cs0c01718_si_002.cif
_cod_data_source_block 1b
_cod_depositor_comments 'Adding full bibliography for 4517689--4517702.cif.'
_cod_original_cell_volume 6301.76(13)
_cod_database_code 4517689
_shelx_shelxl_version_number 2018/1
_chemical_oxdiff_formula C66H50BF24IrP2
_shelx_space_group_comment
;
The symmetry employed for this shelxl refinement is uniquely defined
by the following loop, which should always be used as a source of
symmetry information in preference to the above space-group names.
They are only intended as comments.
;
_reflns_odcompleteness_completeness 99.11
_reflns_odcompleteness_iscentric 1
_reflns_odcompleteness_theta 62.30
_olex2_refinement_description
;
1. Fixed Uiso
 At 1.2 times of:
  All C(H) groups, All C(H,H) groups
 At 1.5 times of:
  All C(H,H,H) groups
2. Uiso/Uaniso restraints and constraints
F16 \\sim F16A \\sim F17 \\sim F17A \\sim F18 \\sim F18A \\sim C58: within 2A
with sigma of 0.008 and sigma for terminal atoms of 0.016
Uanis(F19B) = Uanis(F20C)
Uanis(F19C) = Uanis(F21B)
Uanis(F21C) = Uanis(F20B)
3. Others
 Sof(F19C)=Sof(F20C)=Sof(F21C)=1-FVAR(1)
 Sof(F19B)=Sof(F20B)=Sof(F21B)=FVAR(1)
 Sof(F16A)=Sof(F17A)=Sof(F18A)=1-FVAR(2)
 Sof(F16)=Sof(F17)=Sof(F18)=FVAR(2)
4.a Ternary CH refined with riding coordinates:
 C1(H1), C2(H2), C5(H5), C6(H6), C1B(H1B), C2B(H2B), C5B(H5B), C6B(H6B)
4.b Secondary CH2 refined with riding coordinates:
 C3(H3A,H3B), C4(H4A,H4B), C7(H7A,H7B), C8(H8A,H8B), C3B(H3BA,H3BB), C4B(H4BA,
 H4BB), C7B(H7BA,H7BB), C8B(H8BA,H8BB)
4.c Aromatic/amide H refined with riding coordinates:
 C11(H11), C12(H12), C13(H13), C14(H14), C15(H15), C17(H17), C18(H18),
 C19(H19), C20(H20), C21(H21), C24(H24), C25(H25), C26(H26), C27(H27), C28(H28),
  C30(H30), C31(H31), C32(H32), C33(H33), C34(H34), C11B(H11B), C12B(H12B),
 C13B(H13B), C14B(H14B), C15B(H15B), C17B(H17B), C18B(H18B), C19B(H19B),
 C20B(H20B), C21B(H21B), C24B(H24B), C25B(H25B), C26B(H26B), C27B(H27B),
 C28B(H28B), C30B(H30B), C31B(H31B), C32B(H32B), C33B(H33B), C34B(H34B),
 C36(H36), C38(H38), C40(H40), C44(H44), C46(H46), C48(H48), C52(H52), C54(H54),
  C56(H56), C60(H60), C62(H62), C64(H64), C36B(H36B), C38B(H38B), C40B(H40B),
 C44B(H44B), C46B(H46B), C48B(H48B), C52B(H52B), C54B(H54B), C56B(H56B),
 C60B(H60B), C62B(H62B), C64B(H64B)
4.d Idealised Me refined as rotating group:
 C9(H9A,H9B,H9C), C22(H22A,H22B,H22C), C9B(H9BA,H9BB,H9BC), C22B(H22D,H22E,H22F)
;
_olex2_date_sample_data_collection 2018-09-20
_olex2_exptl_crystal_mounting_method 'mounted in a polyimide loop'
_olex2_submission_special_instructions 'No special instructions were received'
_oxdiff_exptl_absorpt_empirical_details
;
Empirical correction (ABSPACK) includes:
- Absorption correction using spherical harmonics
- Frame scaling
;
_oxdiff_exptl_absorpt_empirical_full_max 1.195
_oxdiff_exptl_absorpt_empirical_full_min 0.908

loop_
_space_group_symop_operation_xyz
'x, y, z'
'-x, -y, -z'

loop_
_atom_site_label
_atom_site_type_symbol
_atom_site_fract_x
_atom_site_fract_y
_atom_site_fract_z
_atom_site_U_iso_or_equiv
_atom_site_adp_type
_atom_site_occupancy
_atom_site_site_symmetry_order
_atom_site_calc_flag
_atom_site_refinement_flags_posn
_atom_site_refinement_flags_adp
_atom_site_refinement_flags_occupancy
_atom_site_disorder_assembly
_atom_site_disorder_group
Ir1 Ir 0.21217(2) 0.77291(2) 0.60494(2) 0.01474(4) Uani 1 1 d . . . . .
P1 P 0.15006(5) 0.73288(4) 0.50893(3) 0.01540(15) Uani 1 1 d . . . . .
P2 P 0.11989(5) 0.67878(4) 0.63067(3) 0.01644(15) Uani 1 1 d . . . . .
C1 C 0.3375(2) 0.83919(19) 0.58326(15) 0.0248(7) Uani 1 1 d . . . . .
H1 H 0.351071 0.823672 0.541753 0.030 Uiso 1 1 calc R . . . .
C2 C 0.2667(2) 0.88167(17) 0.59539(14) 0.0217(7) Uani 1 1 d . . . . .
H2 H 0.240143 0.890895 0.560968 0.026 Uiso 1 1 calc R . . . .
C3 C 0.2594(3) 0.94051(18) 0.65185(15) 0.0271(7) Uani 1 1 d . . . . .
H3A H 0.196795 0.953159 0.653188 0.033 Uiso 1 1 calc R . . . .
H3B H 0.302901 0.984154 0.652528 0.033 Uiso 1 1 calc R . . . .
C4 C 0.2799(2) 0.91796(18) 0.70670(15) 0.0252(7) Uani 1 1 d . . . . .
H4A H 0.346285 0.930971 0.717370 0.030 Uiso 1 1 calc R . . . .
H4B H 0.246821 0.945281 0.738939 0.030 Uiso 1 1 calc R . . . .
C5 C 0.2509(2) 0.83633(18) 0.69754(13) 0.0194(6) Uani 1 1 d . . . . .
H5 H 0.204715 0.825459 0.724756 0.023 Uiso 1 1 calc R . . . .
C6 C 0.3091(2) 0.78313(18) 0.67939(13) 0.0215(7) Uani 1 1 d . . . . .
H6 H 0.296578 0.742719 0.696710 0.026 Uiso 1 1 calc R . . . .
C7 C 0.4086(2) 0.7973(2) 0.66243(15) 0.0303(8) Uani 1 1 d . . . . .
H7A H 0.427667 0.750789 0.641293 0.036 Uiso 1 1 calc R . . . .
H7B H 0.449009 0.818431 0.697673 0.036 Uiso 1 1 calc R . . . .
C8 C 0.4219(2) 0.8490(2) 0.62435(16) 0.0316(8) Uani 1 1 d . . . . .
H8A H 0.433443 0.899499 0.649465 0.038 Uiso 1 1 calc R . . . .
H8B H 0.476352 0.840043 0.601532 0.038 Uiso 1 1 calc R . . . .
C9 C 0.1338(2) 0.63407(17) 0.47284(14) 0.0217(7) Uani 1 1 d . . . . .
H9A H 0.190118 0.615351 0.478125 0.033 Uiso 1 1 calc GR . . . .
H9B H 0.119535 0.624542 0.431799 0.033 Uiso 1 1 calc GR . . . .
H9C H 0.083194 0.610264 0.489573 0.033 Uiso 1 1 calc GR . . . .
C10 C 0.2212(2) 0.76625(17) 0.45636(13) 0.0196(7) Uani 1 1 d . . . . .
C11 C 0.2054(2) 0.82725(18) 0.44041(14) 0.0226(7) Uani 1 1 d . . . . .
H11 H 0.155793 0.851386 0.455515 0.027 Uiso 1 1 calc R . . . .
C12 C 0.2628(3) 0.8528(2) 0.40217(15) 0.0311(8) Uani 1 1 d . . . . .
H12 H 0.251753 0.894000 0.391967 0.037 Uiso 1 1 calc R . . . .
C13 C 0.3360(3) 0.8171(2) 0.37937(16) 0.0362(9) Uani 1 1 d . . . . .
H13 H 0.374686 0.834300 0.353896 0.043 Uiso 1 1 calc R . . . .
C14 C 0.3521(3) 0.7555(2) 0.39440(17) 0.0373(9) Uani 1 1 d . . . . .
H14 H 0.400893 0.730890 0.378394 0.045 Uiso 1 1 calc R . . . .
C15 C 0.2960(2) 0.7306(2) 0.43297(15) 0.0278(8) Uani 1 1 d . . . . .
H15 H 0.307988 0.689827 0.443507 0.033 Uiso 1 1 calc R . . . .
C16 C 0.0365(2) 0.76005(17) 0.50030(13) 0.0178(6) Uani 1 1 d . . . . .
C17 C 0.0196(2) 0.82872(18) 0.53486(14) 0.0224(7) Uani 1 1 d . . . . .
H17 H 0.064326 0.858388 0.563230 0.027 Uiso 1 1 calc R . . . .
C18 C -0.0641(2) 0.85279(19) 0.52693(16) 0.0267(7) Uani 1 1 d . . . . .
H18 H -0.074571 0.899055 0.549403 0.032 Uiso 1 1 calc R . . . .
C19 C -0.1316(2) 0.8085(2) 0.48593(15) 0.0271(8) Uani 1 1 d . . . . .
H19 H -0.187464 0.824743 0.480674 0.032 Uiso 1 1 calc R . . . .
C20 C -0.1160(2) 0.7397(2) 0.45262(15) 0.0267(7) Uani 1 1 d . . . . .
H20 H -0.162208 0.709336 0.425606 0.032 Uiso 1 1 calc R . . . .
C21 C -0.0322(2) 0.71568(19) 0.45912(14) 0.0228(7) Uani 1 1 d . . . . .
H21 H -0.021838 0.669743 0.435911 0.027 Uiso 1 1 calc R . . . .
C22 C 0.0977(3) 0.69640(19) 0.70815(14) 0.0257(7) Uani 1 1 d . . . . .
H22A H 0.156139 0.709969 0.730731 0.039 Uiso 1 1 calc GR . . . .
H22B H 0.063908 0.652797 0.714374 0.039 Uiso 1 1 calc GR . . . .
H22C H 0.061423 0.735702 0.720110 0.039 Uiso 1 1 calc GR . . . .
C23 C 0.0007(2) 0.65063(17) 0.59878(14) 0.0183(6) Uani 1 1 d . . . . .
C24 C -0.0574(2) 0.70538(17) 0.61086(14) 0.0208(7) Uani 1 1 d . . . . .
H24 H -0.034625 0.752469 0.634871 0.025 Uiso 1 1 calc R . . . .
C25 C -0.1484(2) 0.68929(18) 0.58707(15) 0.0233(7) Uani 1 1 d . . . . .
H25 H -0.187014 0.725240 0.596128 0.028 Uiso 1 1 calc R . . . .
C26 C -0.1820(2) 0.62021(19) 0.55000(15) 0.0227(7) Uani 1 1 d . . . . .
H26 H -0.242547 0.609992 0.533322 0.027 Uiso 1 1 calc R . . . .
C27 C -0.1253(2) 0.56614(18) 0.53772(15) 0.0229(7) Uani 1 1 d . . . . .
H27 H -0.147858 0.519655 0.512613 0.028 Uiso 1 1 calc R . . . .
C28 C -0.0348(2) 0.58084(17) 0.56263(14) 0.0188(6) Uani 1 1 d . . . . .
H28 H 0.002056 0.543747 0.555059 0.023 Uiso 1 1 calc R . . . .
C29 C 0.1769(2) 0.59743(17) 0.61474(14) 0.0196(7) Uani 1 1 d . . . . .
C30 C 0.1430(2) 0.53656(19) 0.63287(15) 0.0250(7) Uani 1 1 d . . . . .
H30 H 0.086366 0.534696 0.650832 0.030 Uiso 1 1 calc R . . . .
C31 C 0.1935(3) 0.4787(2) 0.62427(17) 0.0319(8) Uani 1 1 d . . . . .
H31 H 0.170412 0.438205 0.636458 0.038 Uiso 1 1 calc R . . . .
C32 C 0.2777(3) 0.4810(2) 0.59771(16) 0.0308(8) Uani 1 1 d . . . . .
H32 H 0.311408 0.442118 0.592388 0.037 Uiso 1 1 calc R . . . .
C33 C 0.3123(2) 0.5407(2) 0.57896(15) 0.0270(8) Uani 1 1 d . . . . .
H33 H 0.368808 0.541964 0.560727 0.032 Uiso 1 1 calc R . . . .
C34 C 0.2619(2) 0.59855(18) 0.58766(14) 0.0221(7) Uani 1 1 d . . . . .
H34 H 0.285146 0.638838 0.575231 0.027 Uiso 1 1 calc R . . . .
Ir1B Ir 0.80613(2) 0.20894(2) 0.89187(2) 0.01620(4) Uani 1 1 d . . . . .
P1B P 0.76125(5) 0.25475(4) 0.98705(3) 0.01775(16) Uani 1 1 d . . . . .
P2B P 0.76257(5) 0.30597(4) 0.86418(3) 0.01598(15) Uani 1 1 d . . . . .
C1B C 0.8965(3) 0.1370(2) 0.91606(16) 0.0308(8) Uani 1 1 d . . . . .
H1B H 0.916550 0.152583 0.957655 0.037 Uiso 1 1 calc R . . . .
C2B C 0.8065(3) 0.09969(19) 0.90397(17) 0.0293(8) Uani 1 1 d . . . . .
H2B H 0.774687 0.093239 0.938501 0.035 Uiso 1 1 calc R . . . .
C3B C 0.7716(3) 0.0410(2) 0.84771(19) 0.0375(9) Uani 1 1 d . . . . .
H3BA H 0.703756 0.032511 0.846081 0.045 Uiso 1 1 calc R . . . .
H3BB H 0.792833 -0.004411 0.847814 0.045 Uiso 1 1 calc R . . . .
C4B C 0.8045(3) 0.0607(2) 0.79272(17) 0.0340(9) Uani 1 1 d . . . . .
H4BA H 0.863907 0.043812 0.782850 0.041 Uiso 1 1 calc R . . . .
H4BB H 0.759642 0.034816 0.760374 0.041 Uiso 1 1 calc R . . . .
C5B C 0.8158(2) 0.14218(18) 0.79973(14) 0.0229(7) Uani 1 1 d . . . . .
H5B H 0.776604 0.154676 0.771684 0.027 Uiso 1 1 calc R . . . .
C6B C 0.8992(2) 0.1913(2) 0.81803(14) 0.0234(7) Uani 1 1 d . . . . .
H6B H 0.907572 0.231281 0.800072 0.028 Uiso 1 1 calc R . . . .
C7B C 0.9896(2) 0.1716(2) 0.83612(16) 0.0318(8) Uani 1 1 d . . . . .
H7BA H 1.030779 0.216405 0.856901 0.038 Uiso 1 1 calc R . . . .
H7BB H 1.019899 0.147444 0.801299 0.038 Uiso 1 1 calc R . . . .
C8B C 0.9755(3) 0.1212(2) 0.87511(17) 0.0364(9) Uani 1 1 d . . . . .
H8BA H 0.962398 0.070550 0.850571 0.044 Uiso 1 1 calc R . . . .
H8BB H 1.033080 0.126997 0.898160 0.044 Uiso 1 1 calc R . . . .
C9B C 0.7836(3) 0.35417(19) 1.01968(14) 0.0268(7) Uani 1 1 d . . . . .
H9BA H 0.845681 0.372857 1.011747 0.040 Uiso 1 1 calc GR . . . .
H9BB H 0.777793 0.365953 1.061224 0.040 Uiso 1 1 calc GR . . . .
H9BC H 0.739071 0.376110 1.003281 0.040 Uiso 1 1 calc GR . . . .
C10B C 0.8228(2) 0.2252(2) 1.04096(15) 0.0268(8) Uani 1 1 d . . . . .
C11B C 0.7846(3) 0.1658(2) 1.05943(17) 0.0354(9) Uani 1 1 d . . . . .
H11B H 0.724076 0.142199 1.046829 0.042 Uiso 1 1 calc R . . . .
C12B C 0.8375(4) 0.1418(3) 1.0970(2) 0.0582(14) Uani 1 1 d . . . . .
H12B H 0.812263 0.101871 1.109417 0.070 Uiso 1 1 calc R . . . .
C13B C 0.9271(4) 0.1772(4) 1.1158(2) 0.0711(18) Uani 1 1 d . . . . .
H13B H 0.962352 0.160542 1.140374 0.085 Uiso 1 1 calc R . . . .
C14B C 0.9646(3) 0.2365(3) 1.0986(2) 0.0586(14) Uani 1 1 d . . . . .
H14B H 1.024538 0.260648 1.112279 0.070 Uiso 1 1 calc R . . . .
C15B C 0.9134(3) 0.2608(3) 1.06082(17) 0.0384(10) Uani 1 1 d . . . . .
H15B H 0.939370 0.300765 1.048736 0.046 Uiso 1 1 calc R . . . .
C16B C 0.6381(2) 0.22875(18) 0.99720(14) 0.0199(7) Uani 1 1 d . . . . .
C17B C 0.5896(2) 0.16243(19) 0.96123(15) 0.0252(7) Uani 1 1 d . . . . .
H17B H 0.619950 0.132661 0.931521 0.030 Uiso 1 1 calc R . . . .
C18B C 0.4966(2) 0.1408(2) 0.96960(17) 0.0316(8) Uani 1 1 d . . . . .
H18B H 0.464847 0.096254 0.945856 0.038 Uiso 1 1 calc R . . . .
C19B C 0.4508(3) 0.1854(2) 1.01328(17) 0.0361(9) Uani 1 1 d . . . . .
H19B H 0.388229 0.170867 1.018754 0.043 Uiso 1 1 calc R . . . .
C20B C 0.4978(3) 0.2512(2) 1.04856(17) 0.0378(9) Uani 1 1 d . . . . .
H20B H 0.466858 0.281256 1.077649 0.045 Uiso 1 1 calc R . . . .
C21B C 0.5912(2) 0.2727(2) 1.04090(15) 0.0291(8) Uani 1 1 d . . . . .
H21B H 0.622813 0.316934 1.065223 0.035 Uiso 1 1 calc R . . . .
C22B C 0.7368(2) 0.28942(19) 0.78601(14) 0.0249(7) Uani 1 1 d . . . . .
H22D H 0.789133 0.272729 0.764486 0.037 Uiso 1 1 calc GR . . . .
H22E H 0.725364 0.334232 0.779269 0.037 Uiso 1 1 calc GR . . . .
H22F H 0.682421 0.252627 0.773253 0.037 Uiso 1 1 calc GR . . . .
C23B C 0.6555(2) 0.33865(17) 0.89325(13) 0.0183(6) Uani 1 1 d . . . . .
C24B C 0.5749(2) 0.28616(19) 0.88356(15) 0.0241(7) Uani 1 1 d . . . . .
H24B H 0.578194 0.237438 0.863161 0.029 Uiso 1 1 calc R . . . .
C25B C 0.4905(2) 0.3056(2) 0.90386(17) 0.0304(8) Uani 1 1 d . . . . .
H25B H 0.437293 0.270189 0.896872 0.037 Uiso 1 1 calc R . . . .
C26B C 0.4852(2) 0.3778(2) 0.93458(16) 0.0281(8) Uani 1 1 d . . . . .
H26B H 0.428550 0.390861 0.948798 0.034 Uiso 1 1 calc R . . . .
C27B C 0.5639(2) 0.43042(19) 0.94413(15) 0.0263(7) Uani 1 1 d . . . . .
H27B H 0.559951 0.479036 0.964468 0.032 Uiso 1 1 calc R . . . .
C28B C 0.6493(2) 0.41139(18) 0.92356(14) 0.0221(7) Uani 1 1 d . . . . .
H28B H 0.702073 0.447210 0.930077 0.026 Uiso 1 1 calc R . . . .
C29B C 0.8566(2) 0.38408(18) 0.88226(14) 0.0205(7) Uani 1 1 d . . . . .
C30B C 0.8512(3) 0.44689(19) 0.86526(15) 0.0267(7) Uani 1 1 d . . . . .
H30B H 0.796694 0.451173 0.846573 0.032 Uiso 1 1 calc R . . . .
C31B C 0.9270(3) 0.5027(2) 0.87628(17) 0.0350(9) Uani 1 1 d . . . . .
H31B H 0.923561 0.544339 0.864726 0.042 Uiso 1 1 calc R . . . .
C32B C 1.0077(3) 0.4968(2) 0.90432(18) 0.0389(10) Uani 1 1 d . . . . .
H32B H 1.058096 0.534828 0.911882 0.047 Uiso 1 1 calc R . . . .
C33B C 1.0147(3) 0.4350(2) 0.92132(17) 0.0352(9) Uani 1 1 d . . . . .
H33B H 1.069511 0.431229 0.939910 0.042 Uiso 1 1 calc R . . . .
C34B C 0.9391(2) 0.3788(2) 0.91043(15) 0.0269(7) Uani 1 1 d . . . . .
H34B H 0.943339 0.337251 0.921943 0.032 Uiso 1 1 calc R . . . .
F1 F 0.52237(17) 0.97323(12) 0.86239(12) 0.0477(6) Uani 1 1 d . . . . .
F2 F 0.4365(2) 0.92880(13) 0.91955(11) 0.0544(7) Uani 1 1 d . . . . .
F3 F 0.37795(19) 0.93169(14) 0.83901(14) 0.0582(7) Uani 1 1 d . . . . .
F4 F 0.27171(17) 0.66630(15) 0.80938(18) 0.0760(10) Uani 1 1 d . . . . .
F5 F 0.3363(2) 0.61571(19) 0.73316(12) 0.0837(12) Uani 1 1 d . . . . .
F6 F 0.37316(17) 0.60161(13) 0.81452(13) 0.0543(7) Uani 1 1 d . . . . .
F7 F 0.57052(19) 0.58817(14) 0.57382(11) 0.0505(7) Uani 1 1 d . . . . .
F8 F 0.51433(14) 0.50912(12) 0.61595(9) 0.0324(5) Uani 1 1 d . . . . .
F9 F 0.62373(16) 0.48608(14) 0.55647(10) 0.0482(6) Uani 1 1 d . . . . .
F10 F 0.84023(15) 0.47205(11) 0.73763(10) 0.0363(5) Uani 1 1 d . . . . .
F11 F 0.91219(16) 0.49461(13) 0.66557(10) 0.0403(5) Uani 1 1 d . . . . .
F12 F 0.94235(14) 0.56862(12) 0.75245(10) 0.0359(5) Uani 1 1 d . . . . .
F13 F 1.04918(16) 0.88476(14) 0.68850(10) 0.0454(6) Uani 1 1 d . . . . .
F14 F 1.04618(17) 0.88083(19) 0.77520(14) 0.0713(10) Uani 1 1 d . . . . .
F15 F 1.02391(15) 0.97854(12) 0.75303(12) 0.0488(7) Uani 1 1 d . . . . .
F16 F 0.6548(2) 0.83120(17) 0.59618(13) 0.0413(9) Uani 0.739(5) 1 d . U P A 1
F16A F 0.7464(18) 0.9044(12) 0.5894(11) 0.032(4) Uani 0.261(5) 1 d . U P A 2
F17 F 0.7573(6) 0.9258(4) 0.6002(4) 0.0386(17) Uani 0.739(5) 1 d . U P A 1
F17A F 0.7162(6) 0.9923(5) 0.6612(4) 0.038(2) Uani 0.261(5) 1 d . U P A 2
F18 F 0.6407(2) 0.9353(2) 0.65553(16) 0.0364(9) Uani 0.739(5) 1 d . U P A 1
F18A F 0.6203(6) 0.8939(7) 0.6315(5) 0.036(2) Uani 0.261(5) 1 d . U P A 2
F19 F 0.7233(4) 0.60123(15) 0.93060(14) 0.1056(16) Uani 1 1 d . . . . .
F20 F 0.7254(3) 0.68015(16) 1.01297(13) 0.0743(10) Uani 1 1 d . . . . .
F21 F 0.8496(3) 0.6510(2) 0.97680(19) 0.0926(12) Uani 1 1 d . . . . .
F22 F 0.89631(19) 0.93504(13) 1.02842(10) 0.0496(7) Uani 1 1 d . . . . .
F23 F 0.9159(2) 0.96137(14) 0.94733(10) 0.0552(7) Uani 1 1 d . . . . .
F24 F 0.7875(2) 0.97077(13) 0.98911(12) 0.0587(7) Uani 1 1 d . . . . .
C35 C 0.5926(2) 0.76333(17) 0.79437(13) 0.0186(6) Uani 1 1 d . . . . .
C36 C 0.5687(2) 0.83350(18) 0.81941(14) 0.0212(7) Uani 1 1 d . . . . .
H36 H 0.615087 0.874343 0.826118 0.025 Uiso 1 1 calc R . . . .
C37 C 0.4780(2) 0.84414(18) 0.83458(15) 0.0238(7) Uani 1 1 d . . . . .
C38 C 0.4064(2) 0.78477(19) 0.82447(15) 0.0236(7) Uani 1 1 d . . . . .
H38 H 0.345559 0.791732 0.833945 0.028 Uiso 1 1 calc R . . . .
C39 C 0.4280(2) 0.71541(19) 0.80008(15) 0.0224(7) Uani 1 1 d . . . . .
C40 C 0.5196(2) 0.70467(18) 0.78588(14) 0.0203(7) Uani 1 1 d . . . . .
H40 H 0.532137 0.656948 0.770290 0.024 Uiso 1 1 calc R . . . .
C41 C 0.4554(3) 0.9189(2) 0.86374(17) 0.0318(8) Uani 1 1 d . . . . .
C42 C 0.3531(2) 0.6494(2) 0.78871(16) 0.0270(8) Uani 1 1 d . . . . .
C43 C 0.7139(2) 0.67293(17) 0.73906(14) 0.0183(6) Uani 1 1 d . . . . .
C44 C 0.6547(2) 0.64055(17) 0.68860(14) 0.0198(7) Uani 1 1 d . . . . .
H44 H 0.607031 0.664821 0.681426 0.024 Uiso 1 1 calc R . . . .
C45 C 0.6651(2) 0.57336(18) 0.64894(14) 0.0204(7) Uani 1 1 d . . . . .
C46 C 0.7359(2) 0.53598(17) 0.65701(14) 0.0230(7) Uani 1 1 d . . . . .
H46 H 0.742322 0.490760 0.630723 0.028 Uiso 1 1 calc R . . . .
C47 C 0.7973(2) 0.56782(17) 0.70541(14) 0.0206(7) Uani 1 1 d . . . . .
C48 C 0.7866(2) 0.63465(17) 0.74542(14) 0.0195(6) Uani 1 1 d . . . . .
H48 H 0.829160 0.654608 0.777439 0.023 Uiso 1 1 calc R . . . .
C49 C 0.5942(3) 0.5396(2) 0.59889(15) 0.0282(8) Uani 1 1 d . . . . .
C50 C 0.8722(2) 0.52647(19) 0.71550(15) 0.0254(7) Uani 1 1 d . . . . .
C51 C 0.7562(2) 0.81181(16) 0.75258(13) 0.0161(6) Uani 1 1 d . . . . .
C52 C 0.8534(2) 0.83522(16) 0.76037(13) 0.0173(6) Uani 1 1 d . . . . .
H52 H 0.887314 0.820600 0.786909 0.021 Uiso 1 1 calc R . . . .
C53 C 0.9005(2) 0.87935(16) 0.72984(13) 0.0173(6) Uani 1 1 d . . . . .
C54 C 0.8532(2) 0.90033(17) 0.68824(14) 0.0186(6) Uani 1 1 d . . . . .
H54 H 0.884732 0.928980 0.667043 0.022 Uiso 1 1 calc R . . . .
C55 C 0.7578(2) 0.87722(18) 0.67938(13) 0.0191(6) Uani 1 1 d . . . . .
C56 C 0.7104(2) 0.83484(17) 0.71139(13) 0.0180(6) Uani 1 1 d . . . . .
H56 H 0.645930 0.821423 0.705098 0.022 Uiso 1 1 calc R . . . .
C57 C 1.0027(2) 0.90642(19) 0.73968(16) 0.0251(7) Uani 1 1 d . . . . .
C58 C 0.7053(2) 0.8973(2) 0.63461(16) 0.0344(9) Uani 1 1 d . U . . .
C59 C 0.7472(2) 0.76670(18) 0.85001(14) 0.0200(7) Uani 1 1 d . . . . .
C60 C 0.7400(2) 0.71084(18) 0.87738(14) 0.0213(7) Uani 1 1 d . . . . .
H60 H 0.712550 0.663456 0.856362 0.026 Uiso 1 1 calc R . . . .
C61 C 0.7727(2) 0.72443(19) 0.93485(15) 0.0252(7) Uani 1 1 d . . . . .
C62 C 0.8131(2) 0.79465(19) 0.96826(15) 0.0247(7) Uani 1 1 d . . . . .
H62 H 0.835622 0.803580 1.006590 0.030 Uiso 1 1 calc R . . . .
C63 C 0.8186(2) 0.85061(18) 0.94278(14) 0.0225(7) Uani 1 1 d . . . . .
C64 C 0.7864(2) 0.83659(18) 0.88503(14) 0.0203(7) Uani 1 1 d . . . . .
H64 H 0.791255 0.875512 0.869123 0.024 Uiso 1 1 calc R . . . .
C65 C 0.7657(3) 0.6642(2) 0.96294(17) 0.0361(9) Uani 1 1 d . . . . .
C66 C 0.8567(3) 0.9287(2) 0.97671(16) 0.0358(9) Uani 1 1 d . . . . .
B1 B 0.7025(2) 0.75316(19) 0.78376(16) 0.0177(7) Uani 1 1 d . . . . .
F1B F 0.03613(15) 0.01910(11) 0.63542(11) 0.0414(6) Uani 1 1 d . . . . .
F2B F -0.0426(2) 0.06123(13) 0.58046(12) 0.0622(8) Uani 1 1 d . . . . .
F3B F -0.08899(17) 0.06214(14) 0.66412(15) 0.0616(8) Uani 1 1 d . . . . .
F4B F -0.08564(17) 0.32894(13) 0.67477(12) 0.0543(7) Uani 1 1 d . . . . .
F5B F -0.0286(2) 0.36199(15) 0.76177(10) 0.0569(8) Uani 1 1 d . . . . .
F6B F 0.04309(17) 0.40074(13) 0.69708(14) 0.0537(7) Uani 1 1 d . . . . .
F7B F 0.25988(17) 0.42071(12) 0.91269(9) 0.0379(5) Uani 1 1 d . . . . .
F8B F 0.22871(14) 0.49196(12) 0.86412(9) 0.0331(5) Uani 1 1 d . . . . .
F9B F 0.35264(15) 0.52134(13) 0.92083(9) 0.0413(6) Uani 1 1 d . . . . .
F10B F 0.57692(18) 0.51840(14) 0.75406(15) 0.0604(8) Uani 1 1 d . . . . .
F11B F 0.64128(17) 0.4692(2) 0.80824(13) 0.0775(11) Uani 1 1 d . . . . .
F12B F 0.61863(18) 0.41467(14) 0.71830(14) 0.0680(9) Uani 1 1 d . . . . .
F13B F 0.59279(18) 0.10110(17) 0.80582(13) 0.0662(9) Uani 1 1 d . . . . .
F14B F 0.5896(2) 0.1022(2) 0.71982(19) 0.1042(16) Uani 1 1 d . . . . .
F15B F 0.52635(15) 0.00829(12) 0.74429(13) 0.0495(7) Uani 1 1 d . . . . .
F16B F 0.20890(19) 0.16212(13) 0.89226(10) 0.0486(6) Uani 1 1 d . . . . .
F17B F 0.28819(16) 0.08020(18) 0.90031(11) 0.0552(8) Uani 1 1 d . . . . .
F18B F 0.17211(16) 0.05284(14) 0.83856(10) 0.0454(6) Uani 1 1 d . . . . .
F19B F 0.4086(10) 0.3601(6) 0.5360(5) 0.0370(8) Uani 0.217(4) 1 d . . P B 1
F19C F 0.3712(3) 0.3247(3) 0.5038(3) 0.088(2) Uani 0.783(4) 1 d . . P B 2
F20B F 0.3841(15) 0.2733(7) 0.4582(5) 0.0884(18) Uani 0.217(4) 1 d . . P B 1
F20C F 0.4964(3) 0.27894(17) 0.48047(14) 0.0370(8) Uani 0.783(4) 1 d . . P B 2
F21B F 0.5109(15) 0.3019(13) 0.5025(10) 0.088(2) Uani 0.217(4) 1 d . . P B 1
F21C F 0.4952(4) 0.35860(18) 0.56189(15) 0.0884(18) Uani 0.783(4) 1 d . . P B 2
F22B F 0.39862(17) 0.02267(11) 0.46699(9) 0.0373(5) Uani 1 1 d . . . . .
F23B F 0.40616(18) 0.00208(11) 0.55050(9) 0.0404(6) Uani 1 1 d . . . . .
F24B F 0.27361(17) 0.00581(12) 0.51218(10) 0.0428(6) Uani 1 1 d . . . . .
C35B C 0.1917(2) 0.22913(16) 0.69591(13) 0.0162(6) Uani 1 1 d . . . . .
C36B C 0.1385(2) 0.15881(17) 0.67392(13) 0.0186(6) Uani 1 1 d . . . . .
H36B H 0.168428 0.117848 0.667810 0.022 Uiso 1 1 calc R . . . .
C37B C 0.0429(2) 0.14816(17) 0.66098(14) 0.0198(7) Uani 1 1 d . . . . .
C38B C -0.0052(2) 0.20770(18) 0.67106(14) 0.0201(7) Uani 1 1 d . . . . .
H38B H -0.069511 0.200736 0.663310 0.024 Uiso 1 1 calc R . . . .
C39B C 0.0450(2) 0.27731(17) 0.69287(13) 0.0187(6) Uani 1 1 d . . . . .
C40B C 0.1415(2) 0.28782(17) 0.70420(13) 0.0163(6) Uani 1 1 d . . . . .
H40B H 0.173663 0.335586 0.717759 0.020 Uiso 1 1 calc R . . . .
C41B C -0.0111(3) 0.0734(2) 0.63543(17) 0.0306(8) Uani 1 1 d . . . . .
C42B C -0.0057(2) 0.34246(18) 0.70674(14) 0.0226(7) Uani 1 1 d . . . . .
C43B C 0.3543(2) 0.31875(17) 0.74649(13) 0.0164(6) Uani 1 1 d . . . . .
C44B C 0.3107(2) 0.35711(17) 0.79593(13) 0.0175(6) Uani 1 1 d . . . . .
H44B H 0.252275 0.336414 0.804306 0.021 Uiso 1 1 calc R . . . .
C45B C 0.3522(2) 0.42500(17) 0.83266(13) 0.0184(6) Uani 1 1 d . . . . .
C46B C 0.4394(2) 0.45748(17) 0.82261(14) 0.0201(7) Uani 1 1 d . . . . .
H46B H 0.466526 0.503345 0.846861 0.024 Uiso 1 1 calc R . . . .
C47B C 0.4856(2) 0.41967(17) 0.77518(14) 0.0197(6) Uani 1 1 d . . . . .
C48B C 0.4437(2) 0.35163(17) 0.73838(14) 0.0181(6) Uani 1 1 d . . . . .
H48B H 0.476461 0.327225 0.707271 0.022 Uiso 1 1 calc R . . . .
C49B C 0.2991(2) 0.46441(19) 0.88221(15) 0.0247(7) Uani 1 1 d . . . . .
C50B C 0.5793(2) 0.45496(18) 0.76363(15) 0.0237(7) Uani 1 1 d . . . . .
C51B C 0.3341(2) 0.18104(16) 0.74024(13) 0.0154(6) Uani 1 1 d . . . . .
C52B C 0.4192(2) 0.15348(16) 0.73236(14) 0.0178(6) Uani 1 1 d . . . . .
H52B H 0.458764 0.164945 0.704817 0.021 Uiso 1 1 calc R . . . .
C53B C 0.4463(2) 0.10967(17) 0.76439(14) 0.0197(7) Uani 1 1 d . . . . .
C54B C 0.3910(2) 0.09289(17) 0.80710(14) 0.0194(6) Uani 1 1 d . . . . .
H54B H 0.409328 0.063919 0.828826 0.023 Uiso 1 1 calc R . . . .
C55B C 0.3076(2) 0.12059(17) 0.81637(13) 0.0176(6) Uani 1 1 d . . . . .
C56B C 0.2799(2) 0.16319(16) 0.78325(13) 0.0164(6) Uani 1 1 d . . . . .
H56B H 0.222974 0.180373 0.790136 0.020 Uiso 1 1 calc R . . . .
C57B C 0.5357(2) 0.0785(2) 0.75357(18) 0.0295(8) Uani 1 1 d . . . . .
C58B C 0.2456(2) 0.10310(19) 0.86147(14) 0.0215(7) Uani 1 1 d . . . . .
C59B C 0.3443(2) 0.21483(17) 0.63889(13) 0.0171(6) Uani 1 1 d . . . . .
C60B C 0.3737(2) 0.26543(17) 0.60848(14) 0.0185(6) Uani 1 1 d . . . . .
H60B H 0.371935 0.315086 0.626362 0.022 Uiso 1 1 calc R . . . .
C61B C 0.4056(2) 0.24324(18) 0.55199(14) 0.0226(7) Uani 1 1 d . . . . .
C62B C 0.4067(2) 0.16987(18) 0.52271(14) 0.0213(7) Uani 1 1 d . . . . .
H62B H 0.429579 0.155457 0.485508 0.026 Uiso 1 1 calc R . . . .
C63B C 0.3727(2) 0.11851(17) 0.55071(14) 0.0202(7) Uani 1 1 d . . . . .
C64B C 0.3433(2) 0.14079(17) 0.60729(14) 0.0200(7) Uani 1 1 d . . . . .
H64B H 0.322017 0.105014 0.625114 0.024 Uiso 1 1 calc R . . . .
C65B C 0.4381(3) 0.3001(2) 0.52247(18) 0.0394(10) Uani 1 1 d . . . . .
C66B C 0.3639(3) 0.03793(18) 0.51980(15) 0.0264(7) Uani 1 1 d . . . . .
B1B B 0.3059(2) 0.23714(19) 0.70525(15) 0.0169(7) Uani 1 1 d . . . . .

loop_
_atom_site_aniso_label
_atom_site_aniso_U_11
_atom_site_aniso_U_22
_atom_site_aniso_U_33
_atom_site_aniso_U_23
_atom_site_aniso_U_13
_atom_site_aniso_U_12
Ir1 0.01218(7) 0.01572(7) 0.01470(7) 0.00302(5) 0.00078(5) 0.00019(5)
P1 0.0145(4) 0.0154(4) 0.0150(4) 0.0031(3) 0.0010(3) 0.0011(3)
P2 0.0162(4) 0.0154(4) 0.0169(4) 0.0040(3) 0.0017(3) 0.0011(3)
C1 0.0169(16) 0.0306(18) 0.0212(16) 0.0049(14) 0.0030(13) -0.0085(14)
C2 0.0224(17) 0.0168(16) 0.0243(17) 0.0087(13) 0.0010(13) -0.0074(13)
C3 0.0288(19) 0.0182(16) 0.0302(19) 0.0039(14) 0.0022(15) -0.0027(14)
C4 0.0198(17) 0.0243(17) 0.0232(17) -0.0024(14) 0.0022(13) -0.0030(13)
C5 0.0148(15) 0.0251(17) 0.0148(15) 0.0024(12) 0.0002(12) -0.0005(13)
C6 0.0194(16) 0.0271(17) 0.0160(15) 0.0038(13) -0.0026(13) 0.0029(13)
C7 0.0172(17) 0.045(2) 0.0236(18) 0.0003(16) -0.0044(14) 0.0081(15)
C8 0.0114(16) 0.047(2) 0.0272(18) 0.0012(16) 0.0053(14) -0.0028(15)
C9 0.0258(17) 0.0187(16) 0.0197(16) 0.0040(13) 0.0008(13) 0.0038(13)
C10 0.0170(16) 0.0220(16) 0.0155(15) 0.0016(12) -0.0016(12) -0.0026(13)
C11 0.0209(17) 0.0244(17) 0.0197(16) 0.0052(13) -0.0019(13) -0.0019(13)
C12 0.032(2) 0.036(2) 0.0252(18) 0.0143(16) -0.0005(15) -0.0053(16)
C13 0.030(2) 0.052(2) 0.0249(19) 0.0155(17) 0.0066(16) -0.0077(18)
C14 0.026(2) 0.055(3) 0.029(2) 0.0078(18) 0.0102(16) 0.0056(18)
C15 0.0235(18) 0.036(2) 0.0245(18) 0.0075(15) 0.0061(14) 0.0085(15)
C16 0.0145(15) 0.0221(16) 0.0184(15) 0.0090(13) 0.0032(12) 0.0017(12)
C17 0.0188(16) 0.0214(16) 0.0234(17) 0.0026(13) 0.0012(13) 0.0000(13)
C18 0.0241(18) 0.0242(18) 0.0315(19) 0.0058(15) 0.0053(15) 0.0075(14)
C19 0.0183(17) 0.037(2) 0.0296(18) 0.0131(16) 0.0023(14) 0.0084(15)
C20 0.0193(17) 0.036(2) 0.0224(17) 0.0063(15) -0.0022(14) 0.0022(14)
C21 0.0219(17) 0.0252(17) 0.0186(16) 0.0028(13) 0.0004(13) 0.0028(14)
C22 0.0290(19) 0.0255(18) 0.0205(17) 0.0061(14) 0.0026(14) -0.0012(14)
C23 0.0165(15) 0.0188(15) 0.0207(16) 0.0078(12) 0.0047(12) 0.0015(12)
C24 0.0208(17) 0.0159(15) 0.0231(16) 0.0023(13) 0.0053(13) 0.0019(13)
C25 0.0183(16) 0.0227(17) 0.0318(18) 0.0091(14) 0.0105(14) 0.0095(13)
C26 0.0127(15) 0.0291(18) 0.0286(17) 0.0133(14) 0.0036(13) 0.0007(13)
C27 0.0236(17) 0.0175(16) 0.0266(17) 0.0069(13) 0.0002(14) -0.0011(13)
C28 0.0188(16) 0.0174(15) 0.0220(16) 0.0072(13) 0.0029(13) 0.0059(12)
C29 0.0210(16) 0.0174(15) 0.0188(15) 0.0025(12) -0.0037(13) 0.0038(13)
C30 0.0223(17) 0.0254(18) 0.0276(18) 0.0087(14) -0.0015(14) 0.0037(14)
C31 0.038(2) 0.0237(18) 0.037(2) 0.0132(16) -0.0047(17) 0.0038(16)
C32 0.034(2) 0.0272(19) 0.033(2) 0.0075(15) -0.0038(16) 0.0129(16)
C33 0.0240(18) 0.035(2) 0.0221(17) 0.0060(15) -0.0017(14) 0.0105(15)
C34 0.0230(17) 0.0238(17) 0.0197(16) 0.0063(13) -0.0024(13) 0.0048(14)
Ir1B 0.01289(7) 0.01791(7) 0.01791(7) 0.00391(5) 0.00353(5) 0.00560(5)
P1B 0.0147(4) 0.0224(4) 0.0165(4) 0.0050(3) 0.0026(3) 0.0058(3)
P2B 0.0144(4) 0.0158(4) 0.0163(4) 0.0026(3) 0.0012(3) 0.0018(3)
C1B 0.032(2) 0.041(2) 0.0279(19) 0.0148(16) 0.0083(16) 0.0240(17)
C2B 0.032(2) 0.0249(18) 0.041(2) 0.0184(16) 0.0132(16) 0.0183(15)
C3B 0.037(2) 0.0180(18) 0.058(3) 0.0087(17) 0.0107(19) 0.0133(16)
C4B 0.029(2) 0.0249(19) 0.043(2) -0.0027(16) 0.0017(17) 0.0127(15)
C5B 0.0224(17) 0.0238(17) 0.0195(16) -0.0009(13) 0.0019(13) 0.0095(14)
C6B 0.0185(17) 0.0355(19) 0.0147(15) 0.0034(14) 0.0077(13) 0.0080(14)
C7B 0.0142(17) 0.050(2) 0.0289(19) 0.0051(17) 0.0086(14) 0.0116(16)
C8B 0.0248(19) 0.055(3) 0.034(2) 0.0106(18) 0.0057(16) 0.0265(18)
C9B 0.033(2) 0.0259(18) 0.0173(16) 0.0010(13) 0.0015(14) 0.0031(15)
C10B 0.0216(18) 0.043(2) 0.0204(17) 0.0119(15) 0.0065(14) 0.0152(15)
C11B 0.030(2) 0.055(3) 0.035(2) 0.0259(19) 0.0148(17) 0.0231(18)
C12B 0.056(3) 0.093(4) 0.056(3) 0.056(3) 0.022(2) 0.035(3)
C13B 0.043(3) 0.146(6) 0.055(3) 0.063(4) 0.008(2) 0.044(3)
C14B 0.030(2) 0.118(5) 0.039(2) 0.036(3) -0.0004(19) 0.022(3)
C15B 0.0218(19) 0.067(3) 0.029(2) 0.0159(19) 0.0014(16) 0.0121(18)
C16B 0.0141(15) 0.0264(17) 0.0214(16) 0.0083(13) 0.0028(13) 0.0069(13)
C17B 0.0198(17) 0.0289(18) 0.0268(18) 0.0056(14) 0.0049(14) 0.0085(14)
C18B 0.0189(18) 0.036(2) 0.038(2) 0.0101(17) 0.0017(15) 0.0002(15)
C19B 0.0183(18) 0.055(3) 0.038(2) 0.0172(19) 0.0077(16) 0.0062(17)
C20B 0.0237(19) 0.057(3) 0.029(2) 0.0027(18) 0.0083(16) 0.0142(18)
C21B 0.0202(18) 0.039(2) 0.0232(17) 0.0009(15) 0.0037(14) 0.0084(15)
C22B 0.0279(18) 0.0251(17) 0.0217(17) 0.0064(14) -0.0002(14) 0.0058(14)
C23B 0.0158(15) 0.0219(16) 0.0181(15) 0.0065(13) 0.0000(12) 0.0054(13)
C24B 0.0211(17) 0.0206(17) 0.0300(18) 0.0067(14) 0.0000(14) 0.0037(13)
C25B 0.0146(16) 0.034(2) 0.046(2) 0.0177(17) -0.0015(15) 0.0019(14)
C26B 0.0211(17) 0.038(2) 0.0334(19) 0.0170(16) 0.0064(15) 0.0157(15)
C27B 0.0277(19) 0.0246(18) 0.0291(18) 0.0084(14) 0.0066(15) 0.0110(14)
C28B 0.0221(17) 0.0221(17) 0.0212(16) 0.0051(13) 0.0037(13) 0.0035(13)
C29B 0.0189(16) 0.0208(16) 0.0179(15) 0.0009(13) 0.0046(13) 0.0005(13)
C30B 0.0260(18) 0.0252(18) 0.0269(18) 0.0065(14) 0.0075(14) -0.0003(14)
C31B 0.039(2) 0.0236(18) 0.037(2) 0.0045(16) 0.0116(17) -0.0055(16)
C32B 0.031(2) 0.032(2) 0.039(2) -0.0031(17) 0.0083(17) -0.0136(16)
C33B 0.0185(18) 0.045(2) 0.033(2) 0.0023(17) 0.0009(15) -0.0063(16)
C34B 0.0198(17) 0.0312(19) 0.0244(17) 0.0023(14) 0.0028(14) -0.0001(14)
F1 0.0481(14) 0.0229(11) 0.0722(17) 0.0120(11) 0.0310(13) 0.0092(10)
F2 0.091(2) 0.0364(13) 0.0434(14) 0.0150(11) 0.0364(14) 0.0268(13)
F3 0.0506(16) 0.0414(14) 0.090(2) 0.0209(14) -0.0005(14) 0.0279(12)
F4 0.0222(13) 0.0462(16) 0.158(3) 0.0291(18) 0.0278(17) 0.0007(11)
F5 0.095(2) 0.089(2) 0.0366(15) 0.0092(15) -0.0120(15) -0.062(2)
F6 0.0415(14) 0.0375(13) 0.093(2) 0.0418(14) -0.0161(14) -0.0122(11)
F7 0.0593(16) 0.0505(15) 0.0420(14) 0.0253(12) -0.0233(12) -0.0129(12)
F8 0.0209(10) 0.0368(12) 0.0338(11) 0.0069(9) 0.0002(9) -0.0064(9)
F9 0.0330(12) 0.0597(16) 0.0292(12) -0.0169(11) 0.0027(10) -0.0022(11)
F10 0.0357(12) 0.0303(11) 0.0533(14) 0.0254(10) 0.0110(10) 0.0106(9)
F11 0.0418(13) 0.0496(14) 0.0359(12) 0.0117(10) 0.0174(10) 0.0287(11)
F12 0.0240(11) 0.0338(12) 0.0508(13) 0.0125(10) -0.0035(10) 0.0077(9)
F13 0.0271(12) 0.0554(15) 0.0440(13) 0.0015(11) 0.0093(10) 0.0024(10)
F14 0.0226(12) 0.122(3) 0.099(2) 0.085(2) -0.0133(14) -0.0047(14)
F15 0.0202(11) 0.0260(12) 0.0861(19) -0.0009(12) -0.0052(12) -0.0040(9)
F16 0.0493(19) 0.0379(17) 0.0317(16) 0.0075(13) -0.0254(14) -0.0020(14)
F16A 0.023(7) 0.061(8) 0.018(5) 0.016(6) 0.011(5) 0.017(6)
F17 0.021(2) 0.065(4) 0.046(5) 0.042(3) 0.001(2) 0.002(3)
F17A 0.041(5) 0.042(4) 0.036(4) 0.018(3) -0.009(3) 0.017(4)
F18 0.0315(19) 0.054(2) 0.0335(19) 0.0161(17) 0.0046(15) 0.0302(18)
F18A 0.015(4) 0.069(6) 0.031(5) 0.029(4) 0.000(3) 0.001(4)
F19 0.218(5) 0.0328(15) 0.0598(19) 0.0299(14) -0.039(2) -0.032(2)
F20 0.132(3) 0.0525(17) 0.0607(18) 0.0406(14) 0.0565(19) 0.0333(18)
F21 0.079(2) 0.097(3) 0.148(3) 0.095(3) 0.016(2) 0.036(2)
F22 0.0673(17) 0.0442(14) 0.0304(12) 0.0139(10) -0.0202(11) -0.0177(12)
F23 0.0735(19) 0.0448(14) 0.0346(13) 0.0123(11) -0.0013(12) -0.0324(13)
F24 0.076(2) 0.0298(13) 0.0571(16) -0.0076(11) -0.0077(14) 0.0106(13)
C35 0.0196(16) 0.0210(16) 0.0170(15) 0.0083(12) 0.0046(12) 0.0030(13)
C36 0.0237(17) 0.0182(16) 0.0230(16) 0.0088(13) 0.0065(13) 0.0023(13)
C37 0.0283(18) 0.0224(17) 0.0261(17) 0.0123(14) 0.0099(14) 0.0097(14)
C38 0.0185(16) 0.0324(19) 0.0280(18) 0.0181(15) 0.0099(14) 0.0104(14)
C39 0.0188(17) 0.0270(18) 0.0257(17) 0.0147(14) 0.0027(13) 0.0028(14)
C40 0.0208(17) 0.0195(16) 0.0224(16) 0.0081(13) 0.0033(13) 0.0045(13)
C41 0.036(2) 0.0265(19) 0.041(2) 0.0176(16) 0.0207(17) 0.0132(16)
C42 0.0171(17) 0.0316(19) 0.036(2) 0.0167(16) 0.0032(15) 0.0020(14)
C43 0.0162(15) 0.0156(15) 0.0226(16) 0.0055(13) 0.0060(13) 0.0008(12)
C44 0.0153(15) 0.0210(16) 0.0245(16) 0.0102(13) 0.0045(13) 0.0001(12)
C45 0.0179(16) 0.0220(16) 0.0198(16) 0.0072(13) 0.0066(13) -0.0036(13)
C46 0.0270(18) 0.0153(15) 0.0242(17) 0.0034(13) 0.0118(14) -0.0004(13)
C47 0.0160(16) 0.0200(16) 0.0265(17) 0.0080(13) 0.0092(13) 0.0024(13)
C48 0.0160(15) 0.0200(16) 0.0212(16) 0.0054(13) 0.0040(13) 0.0000(12)
C49 0.0271(19) 0.0298(19) 0.0222(17) 0.0030(15) 0.0032(15) -0.0035(15)
C50 0.0257(18) 0.0248(18) 0.0285(18) 0.0100(14) 0.0101(15) 0.0080(14)
C51 0.0179(15) 0.0125(14) 0.0154(14) -0.0002(11) 0.0033(12) 0.0034(12)
C52 0.0174(15) 0.0150(15) 0.0196(15) 0.0044(12) -0.0010(12) 0.0044(12)
C53 0.0144(15) 0.0156(15) 0.0213(16) 0.0043(12) 0.0010(12) 0.0027(12)
C54 0.0156(15) 0.0203(16) 0.0210(16) 0.0077(13) 0.0043(13) 0.0029(12)
C55 0.0161(16) 0.0250(17) 0.0153(15) 0.0040(13) 0.0027(12) 0.0040(13)
C56 0.0106(14) 0.0235(16) 0.0157(15) 0.0007(12) 0.0017(12) 0.0002(12)
C57 0.0184(17) 0.0244(18) 0.0363(19) 0.0144(15) -0.0007(14) 0.0043(14)
C58 0.0165(17) 0.068(3) 0.0259(18) 0.0226(18) 0.0050(14) 0.0105(17)
C59 0.0160(16) 0.0206(16) 0.0247(17) 0.0077(13) 0.0069(13) 0.0047(13)
C60 0.0220(17) 0.0168(15) 0.0251(17) 0.0057(13) 0.0097(13) 0.0040(13)
C61 0.0272(18) 0.0237(17) 0.0285(18) 0.0108(14) 0.0140(15) 0.0091(14)
C62 0.0249(18) 0.0303(19) 0.0195(16) 0.0085(14) 0.0054(14) 0.0039(14)
C63 0.0212(17) 0.0250(17) 0.0208(16) 0.0074(13) 0.0040(13) 0.0001(13)
C64 0.0197(16) 0.0215(16) 0.0212(16) 0.0093(13) 0.0038(13) 0.0014(13)
C65 0.052(3) 0.030(2) 0.032(2) 0.0145(17) 0.0130(18) 0.0118(18)
C66 0.048(2) 0.033(2) 0.0233(18) 0.0102(16) -0.0035(17) -0.0099(18)
B1 0.0162(17) 0.0145(17) 0.0216(18) 0.0042(14) 0.0028(14) 0.0024(13)
F1B 0.0328(12) 0.0172(10) 0.0714(16) 0.0108(10) -0.0167(11) 0.0006(9)
F2B 0.091(2) 0.0287(13) 0.0563(16) 0.0073(11) -0.0460(16) -0.0104(13)
F3B 0.0334(14) 0.0339(13) 0.112(2) 0.0203(14) 0.0160(15) -0.0089(11)
F4B 0.0379(13) 0.0412(14) 0.0738(18) -0.0056(12) -0.0235(13) 0.0224(11)
F5B 0.090(2) 0.0596(16) 0.0335(13) 0.0130(12) 0.0246(13) 0.0507(16)
F6B 0.0357(13) 0.0306(12) 0.110(2) 0.0387(14) 0.0257(14) 0.0168(10)
F7B 0.0481(14) 0.0404(12) 0.0297(11) 0.0121(10) 0.0200(10) 0.0166(10)
F8B 0.0293(11) 0.0365(12) 0.0331(11) 0.0029(9) 0.0040(9) 0.0192(9)
F9B 0.0316(12) 0.0421(13) 0.0319(12) -0.0159(10) 0.0005(9) 0.0038(10)
F10B 0.0427(14) 0.0441(15) 0.116(2) 0.0537(16) 0.0361(15) 0.0120(12)
F11B 0.0251(13) 0.152(3) 0.0614(18) 0.062(2) -0.0152(12) -0.0308(16)
F12B 0.0404(15) 0.0462(15) 0.089(2) -0.0144(14) 0.0420(15) -0.0146(12)
F13B 0.0359(14) 0.074(2) 0.0723(19) -0.0098(15) -0.0170(13) 0.0222(14)
F14B 0.064(2) 0.148(3) 0.182(4) 0.139(3) 0.092(2) 0.084(2)
F15B 0.0254(11) 0.0245(12) 0.096(2) 0.0095(12) 0.0112(12) 0.0115(9)
F16B 0.0669(17) 0.0411(13) 0.0384(13) 0.0098(11) 0.0349(12) 0.0128(12)
F17B 0.0248(12) 0.114(2) 0.0556(15) 0.0651(16) 0.0106(11) 0.0179(13)
F18B 0.0291(12) 0.0592(15) 0.0336(12) 0.0056(11) 0.0087(10) -0.0220(11)
F19B 0.0501(19) 0.0306(16) 0.0341(17) 0.0137(12) 0.0274(15) 0.0086(14)
F19C 0.077(3) 0.124(5) 0.131(5) 0.117(4) 0.057(3) 0.068(3)
F20B 0.178(5) 0.0296(17) 0.0341(18) 0.0005(14) 0.028(2) -0.043(2)
F20C 0.0501(19) 0.0306(16) 0.0341(17) 0.0137(12) 0.0274(15) 0.0086(14)
F21B 0.077(3) 0.124(5) 0.131(5) 0.117(4) 0.057(3) 0.068(3)
F21C 0.178(5) 0.0296(17) 0.0341(18) 0.0005(14) 0.028(2) -0.043(2)
F22B 0.0603(15) 0.0226(10) 0.0266(11) 0.0022(8) 0.0173(10) 0.0090(10)
F23B 0.0682(16) 0.0222(11) 0.0354(12) 0.0093(9) 0.0086(11) 0.0196(11)
F24B 0.0436(14) 0.0238(11) 0.0470(14) -0.0053(10) 0.0069(11) -0.0064(10)
C35B 0.0188(16) 0.0164(15) 0.0144(14) 0.0062(12) 0.0015(12) 0.0023(12)
C36B 0.0187(16) 0.0170(15) 0.0211(16) 0.0068(12) 0.0000(13) 0.0041(12)
C37B 0.0202(16) 0.0183(16) 0.0214(16) 0.0085(13) -0.0022(13) -0.0007(13)
C38B 0.0150(15) 0.0253(17) 0.0221(16) 0.0109(13) -0.0011(13) 0.0020(13)
C39B 0.0207(16) 0.0214(16) 0.0160(15) 0.0077(12) 0.0031(12) 0.0055(13)
C40B 0.0165(15) 0.0169(15) 0.0146(14) 0.0042(12) 0.0028(12) 0.0011(12)
C41B 0.0254(19) 0.0235(18) 0.042(2) 0.0117(16) -0.0095(16) -0.0007(15)
C42B 0.0183(16) 0.0258(17) 0.0251(17) 0.0078(14) 0.0037(13) 0.0070(14)
C43B 0.0163(15) 0.0174(15) 0.0167(15) 0.0061(12) 0.0005(12) 0.0046(12)
C44B 0.0149(15) 0.0175(15) 0.0197(15) 0.0059(12) -0.0003(12) 0.0001(12)
C45B 0.0205(16) 0.0173(15) 0.0182(15) 0.0047(12) 0.0014(13) 0.0071(13)
C46B 0.0223(17) 0.0152(15) 0.0213(16) 0.0039(12) -0.0057(13) 0.0021(13)
C47B 0.0185(16) 0.0183(16) 0.0238(16) 0.0097(13) 0.0003(13) 0.0010(13)
C48B 0.0183(16) 0.0167(15) 0.0194(15) 0.0047(12) 0.0016(12) 0.0051(12)
C49B 0.0245(18) 0.0250(17) 0.0219(17) 0.0018(14) 0.0007(14) 0.0064(14)
C50B 0.0209(17) 0.0223(17) 0.0268(17) 0.0074(14) 0.0007(14) -0.0003(13)
C51B 0.0133(15) 0.0142(14) 0.0158(14) 0.0009(12) 0.0002(12) 0.0003(11)
C52B 0.0159(15) 0.0168(15) 0.0204(16) 0.0051(12) 0.0065(12) 0.0016(12)
C53B 0.0143(15) 0.0163(15) 0.0280(17) 0.0062(13) 0.0017(13) 0.0014(12)
C54B 0.0155(15) 0.0185(16) 0.0258(17) 0.0094(13) 0.0001(13) 0.0027(12)
C55B 0.0137(15) 0.0181(15) 0.0188(15) 0.0033(12) 0.0000(12) -0.0001(12)
C56B 0.0112(14) 0.0182(15) 0.0183(15) 0.0028(12) -0.0004(12) 0.0028(12)
C57B 0.0188(17) 0.0263(19) 0.050(2) 0.0205(17) 0.0097(16) 0.0051(14)
C58B 0.0142(16) 0.0302(18) 0.0207(16) 0.0081(14) 0.0011(13) 0.0037(13)
C59B 0.0141(15) 0.0166(15) 0.0200(16) 0.0038(12) -0.0004(12) 0.0040(12)
C60B 0.0168(15) 0.0160(15) 0.0220(16) 0.0039(12) 0.0029(13) 0.0046(12)
C61B 0.0249(17) 0.0217(17) 0.0237(17) 0.0096(14) 0.0069(14) 0.0051(14)
C62B 0.0232(17) 0.0201(16) 0.0209(16) 0.0049(13) 0.0063(13) 0.0059(13)
C63B 0.0203(16) 0.0194(16) 0.0213(16) 0.0056(13) 0.0028(13) 0.0048(13)
C64B 0.0205(16) 0.0191(16) 0.0208(16) 0.0068(13) 0.0019(13) 0.0023(13)
C65B 0.059(3) 0.0235(19) 0.040(2) 0.0124(17) 0.032(2) 0.0137(18)
C66B 0.037(2) 0.0207(17) 0.0210(17) 0.0047(14) 0.0067(15) 0.0057(15)
B1B 0.0167(17) 0.0154(17) 0.0177(17) 0.0040(14) 0.0027(14) 0.0019(13)

loop_
_atom_type_symbol
_atom_type_description
_atom_type_scat_dispersion_real
_atom_type_scat_dispersion_imag
_atom_type_scat_source
C C 0.0181 0.0091 'International Tables Vol C Tables 4.2.6.8 and 6.1.1.4'
H H 0.0000 0.0000 'International Tables Vol C Tables 4.2.6.8 and 6.1.1.4'
B B 0.0090 0.0039 'International Tables Vol C Tables 4.2.6.8 and 6.1.1.4'
F F 0.0727 0.0534 'International Tables Vol C Tables 4.2.6.8 and 6.1.1.4'
Ir Ir -4.7710 6.5667 'International Tables Vol C Tables 4.2.6.8 and 6.1.1.4'
P P 0.2955 0.4335 'International Tables Vol C Tables 4.2.6.8 and 6.1.1.4'

loop_
_exptl_crystal_face_index_h
_exptl_crystal_face_index_k
_exptl_crystal_face_index_l
_exptl_crystal_face_perp_dist
3 -6 15 0.0301
-3 6 -15 0.0301
-8 0 7 0.0770
8 0 -7 0.0458
-1 -11 -2 0.0219
1 11 2 0.0149

loop_
_geom_angle_atom_site_label_1
_geom_angle_atom_site_label_2
_geom_angle_atom_site_label_3
_geom_angle
_geom_angle_site_symmetry_1
_geom_angle_site_symmetry_3
_geom_angle_publ_flag
P1 Ir1 P2 93.28(3) . . ?
C1 Ir1 P1 93.09(9) . . ?
C1 Ir1 P2 160.05(10) . . ?
C2 Ir1 P1 90.66(9) . . ?
C2 Ir1 P2 162.10(9) . . ?
C2 Ir1 C1 36.45(13) . . ?
C2 Ir1 C5 79.55(12) . . ?
C5 Ir1 P1 164.44(9) . . ?
C5 Ir1 P2 92.57(9) . . ?
C5 Ir1 C1 86.22(12) . . ?
C6 Ir1 P1 157.97(9) . . ?
C6 Ir1 P2 87.73(9) . . ?
C6 Ir1 C1 79.39(13) . . ?
C6 Ir1 C2 95.10(13) . . ?
C6 Ir1 C5 36.77(12) . . ?
C9 P1 Ir1 116.57(11) . . ?
C9 P1 C10 100.47(15) . . ?
C9 P1 C16 105.03(15) . . ?
C10 P1 Ir1 115.43(10) . . ?
C16 P1 Ir1 113.79(10) . . ?
C16 P1 C10 103.83(14) . . ?
C22 P2 Ir1 116.36(11) . . ?
C23 P2 Ir1 117.34(10) . . ?
C23 P2 C22 100.27(15) . . ?
C29 P2 Ir1 110.61(11) . . ?
C29 P2 C22 102.81(16) . . ?
C29 P2 C23 108.01(15) . . ?
C2 C1 Ir1 71.31(18) . . ?
C2 C1 C8 124.1(3) . . ?
C8 C1 Ir1 113.1(2) . . ?
C1 C2 Ir1 72.25(19) . . ?
C1 C2 C3 125.2(3) . . ?
C3 C2 Ir1 109.7(2) . . ?
C2 C3 C4 113.7(3) . . ?
C5 C4 C3 112.6(3) . . ?
C4 C5 Ir1 113.3(2) . . ?
C6 C5 Ir1 71.19(18) . . ?
C6 C5 C4 125.1(3) . . ?
C5 C6 Ir1 72.04(18) . . ?
C5 C6 C7 125.2(3) . . ?
C7 C6 Ir1 109.7(2) . . ?
C6 C7 C8 113.0(3) . . ?
C1 C8 C7 112.5(3) . . ?
C11 C10 P1 122.2(3) . . ?
C11 C10 C15 118.7(3) . . ?
C15 C10 P1 119.0(3) . . ?
C10 C11 C12 120.8(3) . . ?
C13 C12 C11 119.9(4) . . ?
C12 C13 C14 120.0(3) . . ?
C15 C14 C13 120.2(4) . . ?
C14 C15 C10 120.4(4) . . ?
C17 C16 P1 118.7(2) . . ?
C21 C16 P1 122.1(2) . . ?
C21 C16 C17 119.1(3) . . ?
C18 C17 C16 120.1(3) . . ?
C19 C18 C17 120.3(3) . . ?
C18 C19 C20 119.8(3) . . ?
C19 C20 C21 120.5(3) . . ?
C20 C21 C16 120.1(3) . . ?
C24 C23 P2 116.4(2) . . ?
C28 C23 P2 124.8(2) . . ?
C28 C23 C24 118.8(3) . . ?
C25 C24 C23 120.2(3) . . ?
C26 C25 C24 120.3(3) . . ?
C25 C26 C27 119.8(3) . . ?
C26 C27 C28 120.5(3) . . ?
C23 C28 C27 120.3(3) . . ?
C30 C29 P2 122.5(3) . . ?
C30 C29 C34 118.6(3) . . ?
C34 C29 P2 118.7(2) . . ?
C31 C30 C29 120.3(3) . . ?
C32 C31 C30 120.3(3) . . ?
C31 C32 C33 120.4(3) . . ?
C32 C33 C34 119.3(3) . . ?
C33 C34 C29 121.2(3) . . ?
P2B Ir1B P1B 92.85(3) . . ?
C1B Ir1B P1B 93.24(9) . . ?
C1B Ir1B P2B 160.06(11) . . ?
C2B Ir1B P1B 90.71(10) . . ?
C2B Ir1B P2B 162.51(10) . . ?
C2B Ir1B C1B 36.19(14) . . ?
C2B Ir1B C5B 79.95(13) . . ?
C5B Ir1B P1B 164.51(9) . . ?
C5B Ir1B P2B 92.58(9) . . ?
C5B Ir1B C1B 86.51(13) . . ?
C6B Ir1B P1B 157.96(9) . . ?
C6B Ir1B P2B 87.83(10) . . ?
C6B Ir1B C1B 79.51(13) . . ?
C6B Ir1B C2B 95.23(13) . . ?
C6B Ir1B C5B 36.86(13) . . ?
C9B P1B Ir1B 116.85(12) . . ?
C9B P1B C10B 100.70(17) . . ?
C10B P1B Ir1B 114.02(11) . . ?
C16B P1B Ir1B 114.55(11) . . ?
C16B P1B C9B 104.62(16) . . ?
C16B P1B C10B 104.40(16) . . ?
C22B P2B Ir1B 116.70(11) . . ?
C23B P2B Ir1B 116.78(10) . . ?
C23B P2B C22B 99.84(15) . . ?
C29B P2B Ir1B 110.72(11) . . ?
C29B P2B C22B 103.26(16) . . ?
C29B P2B C23B 108.20(15) . . ?
C2B C1B Ir1B 71.15(19) . . ?
C2B C1B C8B 123.9(4) . . ?
C8B C1B Ir1B 112.5(2) . . ?
C1B C2B Ir1B 72.7(2) . . ?
C1B C2B C3B 125.2(3) . . ?
C3B C2B Ir1B 109.2(2) . . ?
C2B C3B C4B 113.5(3) . . ?
C5B C4B C3B 113.5(3) . . ?
C4B C5B Ir1B 112.5(2) . . ?
C6B C5B Ir1B 71.06(18) . . ?
C6B C5B C4B 124.7(3) . . ?
C5B C6B Ir1B 72.08(18) . . ?
C5B C6B C7B 125.2(3) . . ?
C7B C6B Ir1B 109.7(2) . . ?
C6B C7B C8B 113.0(3) . . ?
C1B C8B C7B 113.0(3) . . ?
C11B C10B P1B 121.9(3) . . ?
C11B C10B C15B 119.5(3) . . ?
C15B C10B P1B 118.4(3) . . ?
C10B C11B C12B 119.7(4) . . ?
C13B C12B C11B 119.9(5) . . ?
C14B C13B C12B 120.7(4) . . ?
C13B C14B C15B 120.2(5) . . ?
C14B C15B C10B 119.9(4) . . ?
C17B C16B P1B 119.6(2) . . ?
C21B C16B P1B 121.5(3) . . ?
C21B C16B C17B 118.9(3) . . ?
C18B C17B C16B 120.2(3) . . ?
C17B C18B C19B 120.1(4) . . ?
C20B C19B C18B 120.0(4) . . ?
C19B C20B C21B 120.2(3) . . ?
C20B C21B C16B 120.6(3) . . ?
C24B C23B P2B 116.6(2) . . ?
C28B C23B P2B 124.5(3) . . ?
C28B C23B C24B 118.8(3) . . ?
C25B C24B C23B 120.9(3) . . ?
C24B C25B C26B 119.9(3) . . ?
C27B C26B C25B 119.9(3) . . ?
C26B C27B C28B 120.6(3) . . ?
C23B C28B C27B 119.9(3) . . ?
C30B C29B P2B 121.9(3) . . ?
C30B C29B C34B 119.2(3) . . ?
C34B C29B P2B 118.8(3) . . ?
C31B C30B C29B 119.9(4) . . ?
C32B C31B C30B 120.3(4) . . ?
C31B C32B C33B 120.8(3) . . ?
C32B C33B C34B 119.4(4) . . ?
C33B C34B C29B 120.6(4) . . ?
C36 C35 B1 120.3(3) . . ?
C40 C35 C36 115.7(3) . . ?
C40 C35 B1 123.7(3) . . ?
C37 C36 C35 122.3(3) . . ?
C36 C37 C41 121.2(3) . . ?
C38 C37 C36 120.7(3) . . ?
C38 C37 C41 118.0(3) . . ?
C39 C38 C37 118.1(3) . . ?
C38 C39 C40 121.1(3) . . ?
C38 C39 C42 120.1(3) . . ?
C40 C39 C42 118.8(3) . . ?
C35 C40 C39 122.1(3) . . ?
F1 C41 F2 106.9(3) . . ?
F1 C41 F3 105.7(3) . . ?
F1 C41 C37 114.1(3) . . ?
F2 C41 F3 104.5(3) . . ?
F2 C41 C37 112.6(3) . . ?
F3 C41 C37 112.2(3) . . ?
F4 C42 C39 112.8(3) . . ?
F5 C42 F4 105.8(3) . . ?
F5 C42 F6 108.4(3) . . ?
F5 C42 C39 112.3(3) . . ?
F6 C42 F4 104.3(3) . . ?
F6 C42 C39 112.6(3) . . ?
C44 C43 B1 121.2(3) . . ?
C48 C43 C44 115.5(3) . . ?
C48 C43 B1 123.1(3) . . ?
C45 C44 C43 122.2(3) . . ?
C44 C45 C49 118.8(3) . . ?
C46 C45 C44 121.1(3) . . ?
C46 C45 C49 120.0(3) . . ?
C45 C46 C47 118.0(3) . . ?
C46 C47 C48 121.1(3) . . ?
C46 C47 C50 118.3(3) . . ?
C48 C47 C50 120.6(3) . . ?
C47 C48 C43 122.1(3) . . ?
F7 C49 F8 105.9(3) . . ?
F7 C49 F9 106.7(3) . . ?
F7 C49 C45 112.9(3) . . ?
F8 C49 C45 111.8(3) . . ?
F9 C49 F8 106.3(3) . . ?
F9 C49 C45 112.7(3) . . ?
F10 C50 F11 105.8(3) . . ?
F10 C50 F12 106.1(3) . . ?
F10 C50 C47 112.6(3) . . ?
F11 C50 C47 112.2(3) . . ?
F12 C50 F11 105.9(3) . . ?
F12 C50 C47 113.5(3) . . ?
C52 C51 B1 122.1(3) . . ?
C56 C51 C52 115.6(3) . . ?
C56 C51 B1 121.9(3) . . ?
C53 C52 C51 122.3(3) . . ?
C52 C53 C54 120.8(3) . . ?
C52 C53 C57 122.3(3) . . ?
C54 C53 C57 116.9(3) . . ?
C55 C54 C53 117.8(3) . . ?
C54 C55 C56 121.1(3) . . ?
C54 C55 C58 119.4(3) . . ?
C56 C55 C58 119.4(3) . . ?
C55 C56 C51 122.3(3) . . ?
F13 C57 C53 111.5(3) . . ?
F14 C57 F13 102.8(3) . . ?
F14 C57 F15 111.5(3) . . ?
F14 C57 C53 115.3(3) . . ?
F15 C57 F13 100.8(3) . . ?
F15 C57 C53 113.5(3) . . ?
F16 C58 C55 107.8(3) . . ?
F16A C58 F17A 88.7(10) . . ?
F16A C58 C55 118.8(13) . . ?
F17 C58 F16 104.1(4) . . ?
F17 C58 C55 114.8(5) . . ?
F18 C58 F16 103.3(4) . . ?
F18 C58 F17 112.1(6) . . ?
F18 C58 C55 113.5(3) . . ?
F18A C58 F16A 115.0(13) . . ?
F18A C58 F17A 89.3(7) . . ?
F18A C58 C55 124.7(5) . . ?
C55 C58 F17A 103.7(4) . . ?
C60 C59 B1 122.7(3) . . ?
C64 C59 C60 115.5(3) . . ?
C64 C59 B1 121.5(3) . . ?
C61 C60 C59 121.9(3) . . ?
C60 C61 C62 121.1(3) . . ?
C60 C61 C65 121.2(3) . . ?
C62 C61 C65 117.8(3) . . ?
C63 C62 C61 118.0(3) . . ?
C62 C63 C64 120.7(3) . . ?
C62 C63 C66 121.4(3) . . ?
C64 C63 C66 117.9(3) . . ?
C63 C64 C59 122.8(3) . . ?
F19 C65 F20 107.9(4) . . ?
F19 C65 F21 104.6(4) . . ?
F19 C65 C61 114.6(3) . . ?
F20 C65 F21 103.7(4) . . ?
F20 C65 C61 113.0(3) . . ?
F21 C65 C61 112.2(3) . . ?
F22 C66 F24 104.6(3) . . ?
F22 C66 C63 113.2(3) . . ?
F23 C66 F22 109.4(3) . . ?
F23 C66 F24 104.8(3) . . ?
F23 C66 C63 112.8(3) . . ?
F24 C66 C63 111.3(3) . . ?
C43 B1 C35 112.7(3) . . ?
C43 B1 C51 104.0(2) . . ?
C43 B1 C59 113.0(3) . . ?
C51 B1 C35 112.2(3) . . ?
C51 B1 C59 111.8(3) . . ?
C59 B1 C35 103.4(2) . . ?
C36B C35B B1B 119.4(3) . . ?
C40B C35B C36B 115.3(3) . . ?
C40B C35B B1B 125.1(3) . . ?
C37B C36B C35B 122.5(3) . . ?
C36B C37B C38B 120.7(3) . . ?
C36B C37B C41B 121.5(3) . . ?
C38B C37B C41B 117.8(3) . . ?
C39B C38B C37B 118.1(3) . . ?
C38B C39B C40B 121.0(3) . . ?
C38B C39B C42B 119.2(3) . . ?
C40B C39B C42B 119.7(3) . . ?
C39B C40B C35B 122.3(3) . . ?
F1B C41B F2B 106.8(3) . . ?
F1B C41B F3B 105.7(3) . . ?
F1B C41B C37B 114.2(3) . . ?
F2B C41B F3B 104.1(3) . . ?
F2B C41B C37B 112.8(3) . . ?
F3B C41B C37B 112.4(3) . . ?
F4B C42B C39B 112.3(3) . . ?
F5B C42B F4B 105.8(3) . . ?
F5B C42B C39B 111.9(3) . . ?
F6B C42B F4B 105.8(3) . . ?
F6B C42B F5B 107.4(3) . . ?
F6B C42B C39B 113.1(3) . . ?
C44B C43B B1B 121.2(3) . . ?
C48B C43B C44B 115.7(3) . . ?
C48B C43B B1B 122.9(3) . . ?
C45B C44B C43B 122.0(3) . . ?
C44B C45B C49B 118.8(3) . . ?
C46B C45B C44B 121.2(3) . . ?
C46B C45B C49B 119.9(3) . . ?
C45B C46B C47B 118.1(3) . . ?
C46B C47B C48B 120.6(3) . . ?
C46B C47B C50B 118.3(3) . . ?
C48B C47B C50B 121.1(3) . . ?
C47B C48B C43B 122.4(3) . . ?
F7B C49B F8B 105.6(3) . . ?
F7B C49B F9B 106.4(3) . . ?
F7B C49B C45B 112.7(3) . . ?
F8B C49B F9B 106.2(3) . . ?
F8B C49B C45B 112.4(3) . . ?
F9B C49B C45B 112.9(3) . . ?
F10B C50B F11B 105.4(3) . . ?
F10B C50B F12B 106.3(3) . . ?
F10B C50B C47B 112.7(3) . . ?
F11B C50B C47B 112.7(3) . . ?
F12B C50B F11B 104.8(3) . . ?
F12B C50B C47B 114.2(3) . . ?
C52B C51B B1B 121.6(3) . . ?
C56B C51B C52B 115.7(3) . . ?
C56B C51B B1B 122.5(3) . . ?
C53B C52B C51B 122.0(3) . . ?
C52B C53B C57B 121.1(3) . . ?
C54B C53B C52B 121.0(3) . . ?
C54B C53B C57B 117.9(3) . . ?
C55B C54B C53B 117.9(3) . . ?
C54B C55B C56B 120.8(3) . . ?
C54B C55B C58B 119.5(3) . . ?
C56B C55B C58B 119.6(3) . . ?
C51B C56B C55B 122.5(3) . . ?
F13B C57B C53B 109.8(3) . . ?
F14B C57B F13B 100.9(4) . . ?
F14B C57B F15B 114.3(4) . . ?
F14B C57B C53B 116.0(3) . . ?
F15B C57B F13B 98.8(3) . . ?
F15B C57B C53B 114.4(3) . . ?
F16B C58B C55B 111.5(3) . . ?
F17B C58B F16B 106.1(3) . . ?
F17B C58B C55B 114.1(3) . . ?
F18B C58B F16B 104.3(3) . . ?
F18B C58B F17B 107.2(3) . . ?
F18B C58B C55B 112.9(3) . . ?
C60B C59B C64B 115.4(3) . . ?
C60B C59B B1B 124.2(3) . . ?
C64B C59B B1B 120.3(3) . . ?
C61B C60B C59B 121.7(3) . . ?
C60B C61B C65B 119.1(3) . . ?
C62B C61B C60B 121.5(3) . . ?
C62B C61B C65B 119.4(3) . . ?
C61B C62B C63B 117.7(3) . . ?
C62B C63B C66B 120.7(3) . . ?
C64B C63B C62B 120.6(3) . . ?
C64B C63B C66B 118.6(3) . . ?
C63B C64B C59B 123.0(3) . . ?
F19B C65B F20B 92.6(9) . . ?
F19B C65B C61B 121.0(6) . . ?
F19C C65B F20C 110.7(4) . . ?
F19C C65B F21C 108.5(4) . . ?
F19C C65B C61B 112.9(4) . . ?
F20C C65B F21C 101.1(4) . . ?
F20C C65B C61B 113.8(3) . . ?
F21B C65B F19B 113.9(12) . . ?
F21B C65B F20B 92.2(14) . . ?
F21B C65B C61B 120.1(9) . . ?
F21C C65B C61B 109.0(3) . . ?
C61B C65B F20B 106.8(5) . . ?
F22B C66B F23B 107.4(3) . . ?
F22B C66B F24B 106.6(3) . . ?
F22B C66B C63B 113.6(3) . . ?
F23B C66B F24B 105.3(3) . . ?
F23B C66B C63B 112.4(3) . . ?
F24B C66B C63B 111.1(3) . . ?
C43B B1B C35B 113.2(2) . . ?
C43B B1B C59B 113.5(3) . . ?
C51B B1B C35B 111.0(2) . . ?
C51B B1B C43B 104.0(2) . . ?
C51B B1B C59B 110.1(2) . . ?
C59B B1B C35B 105.2(2) . . ?

loop_
_geom_bond_atom_site_label_1
_geom_bond_atom_site_label_2
_geom_bond_distance
_geom_bond_site_symmetry_2
_geom_bond_publ_flag
Ir1 P1 2.3263(7) . ?
Ir1 P2 2.3263(8) . ?
Ir1 C1 2.218(3) . ?
Ir1 C2 2.206(3) . ?
Ir1 C5 2.216(3) . ?
Ir1 C6 2.205(3) . ?
P1 C9 1.823(3) . ?
P1 C10 1.832(3) . ?
P1 C16 1.825(3) . ?
P2 C22 1.825(3) . ?
P2 C23 1.822(3) . ?
P2 C29 1.820(3) . ?
C1 C2 1.383(5) . ?
C1 C8 1.517(5) . ?
C2 C3 1.503(5) . ?
C3 C4 1.539(5) . ?
C4 C5 1.516(5) . ?
C5 C6 1.394(5) . ?
C6 C7 1.508(5) . ?
C7 C8 1.531(6) . ?
C10 C11 1.385(5) . ?
C10 C15 1.400(5) . ?
C11 C12 1.388(5) . ?
C12 C13 1.376(6) . ?
C13 C14 1.387(6) . ?
C14 C15 1.378(5) . ?
C16 C17 1.395(5) . ?
C16 C21 1.391(5) . ?
C17 C18 1.389(5) . ?
C18 C19 1.377(5) . ?
C19 C20 1.381(5) . ?
C20 C21 1.383(5) . ?
C23 C24 1.409(4) . ?
C23 C28 1.388(4) . ?
C24 C25 1.386(5) . ?
C25 C26 1.380(5) . ?
C26 C27 1.385(5) . ?
C27 C28 1.389(5) . ?
C29 C30 1.392(5) . ?
C29 C34 1.395(5) . ?
C30 C31 1.386(5) . ?
C31 C32 1.381(6) . ?
C32 C33 1.383(5) . ?
C33 C34 1.387(5) . ?
Ir1B P1B 2.3232(8) . ?
Ir1B P2B 2.3232(8) . ?
Ir1B C1B 2.227(3) . ?
Ir1B C2B 2.208(3) . ?
Ir1B C5B 2.220(3) . ?
Ir1B C6B 2.207(3) . ?
P1B C9B 1.821(3) . ?
P1B C10B 1.829(3) . ?
P1B C16B 1.818(3) . ?
P2B C22B 1.830(3) . ?
P2B C23B 1.824(3) . ?
P2B C29B 1.821(3) . ?
C1B C2B 1.377(6) . ?
C1B C8B 1.518(5) . ?
C2B C3B 1.508(6) . ?
C3B C4B 1.534(6) . ?
C4B C5B 1.512(5) . ?
C5B C6B 1.399(5) . ?
C6B C7B 1.509(5) . ?
C7B C8B 1.527(6) . ?
C10B C11B 1.388(6) . ?
C10B C15B 1.397(5) . ?
C11B C12B 1.397(6) . ?
C12B C13B 1.380(8) . ?
C13B C14B 1.366(8) . ?
C14B C15B 1.389(6) . ?
C16B C17B 1.396(5) . ?
C16B C21B 1.389(5) . ?
C17B C18B 1.384(5) . ?
C18B C19B 1.385(5) . ?
C19B C20B 1.375(6) . ?
C20B C21B 1.385(5) . ?
C23B C24B 1.396(5) . ?
C23B C28B 1.392(5) . ?
C24B C25B 1.380(5) . ?
C25B C26B 1.382(5) . ?
C26B C27B 1.379(5) . ?
C27B C28B 1.393(5) . ?
C29B C30B 1.397(5) . ?
C29B C34B 1.398(5) . ?
C30B C31B 1.384(5) . ?
C31B C32B 1.378(6) . ?
C32B C33B 1.382(6) . ?
C33B C34B 1.385(5) . ?
F1 C41 1.326(4) . ?
F2 C41 1.329(4) . ?
F3 C41 1.351(5) . ?
F4 C42 1.328(4) . ?
F5 C42 1.300(5) . ?
F6 C42 1.312(4) . ?
F7 C49 1.332(4) . ?
F8 C49 1.340(4) . ?
F9 C49 1.340(4) . ?
F10 C50 1.335(4) . ?
F11 C50 1.350(4) . ?
F12 C50 1.340(4) . ?
F13 C57 1.386(4) . ?
F14 C57 1.301(4) . ?
F15 C57 1.319(4) . ?
F16 C58 1.425(5) . ?
F16A C58 1.27(3) . ?
F17 C58 1.303(10) . ?
F17A C58 1.735(10) . ?
F18 C58 1.285(5) . ?
F18A C58 1.223(9) . ?
F19 C65 1.292(5) . ?
F20 C65 1.310(5) . ?
F21 C65 1.335(5) . ?
F22 C66 1.325(4) . ?
F23 C66 1.318(5) . ?
F24 C66 1.360(5) . ?
C35 C36 1.403(5) . ?
C35 C40 1.395(5) . ?
C35 B1 1.644(5) . ?
C36 C37 1.393(5) . ?
C37 C38 1.388(5) . ?
C37 C41 1.489(5) . ?
C38 C39 1.374(5) . ?
C39 C40 1.400(5) . ?
C39 C42 1.502(5) . ?
C43 C44 1.403(5) . ?
C43 C48 1.402(5) . ?
C43 B1 1.632(4) . ?
C44 C45 1.391(5) . ?
C45 C46 1.379(5) . ?
C45 C49 1.497(5) . ?
C46 C47 1.384(5) . ?
C47 C48 1.390(5) . ?
C47 C50 1.494(5) . ?
C51 C52 1.407(4) . ?
C51 C56 1.394(4) . ?
C51 B1 1.639(5) . ?
C52 C53 1.387(4) . ?
C53 C54 1.390(4) . ?
C53 C57 1.488(4) . ?
C54 C55 1.382(4) . ?
C55 C56 1.392(5) . ?
C55 C58 1.481(5) . ?
C59 C60 1.407(5) . ?
C59 C64 1.394(5) . ?
C59 B1 1.641(5) . ?
C60 C61 1.389(5) . ?
C61 C62 1.392(5) . ?
C61 C65 1.496(5) . ?
C62 C63 1.379(5) . ?
C63 C64 1.391(5) . ?
C63 C66 1.502(5) . ?
F1B C41B 1.330(4) . ?
F2B C41B 1.332(4) . ?
F3B C41B 1.348(5) . ?
F4B C42B 1.332(4) . ?
F5B C42B 1.318(4) . ?
F6B C42B 1.318(4) . ?
F7B C49B 1.339(4) . ?
F8B C49B 1.340(4) . ?
F9B C49B 1.342(4) . ?
F10B C50B 1.313(4) . ?
F11B C50B 1.327(4) . ?
F12B C50B 1.321(4) . ?
F13B C57B 1.413(5) . ?
F14B C57B 1.262(4) . ?
F15B C57B 1.290(4) . ?
F16B C58B 1.344(4) . ?
F17B C58B 1.323(4) . ?
F18B C58B 1.322(4) . ?
F19B C65B 1.245(12) . ?
F19C C65B 1.269(6) . ?
F20B C65B 1.625(16) . ?
F20C C65B 1.326(5) . ?
F21B C65B 1.16(2) . ?
F21C C65B 1.390(6) . ?
F22B C66B 1.331(4) . ?
F23B C66B 1.344(4) . ?
F24B C66B 1.349(4) . ?
C35B C36B 1.405(4) . ?
C35B C40B 1.398(4) . ?
C35B B1B 1.645(5) . ?
C36B C37B 1.387(4) . ?
C37B C38B 1.390(5) . ?
C37B C41B 1.484(5) . ?
C38B C39B 1.377(5) . ?
C39B C40B 1.395(4) . ?
C39B C42B 1.501(4) . ?
C43B C44B 1.406(4) . ?
C43B C48B 1.396(4) . ?
C43B B1B 1.641(4) . ?
C44B C45B 1.389(4) . ?
C45B C46B 1.380(5) . ?
C45B C49B 1.492(4) . ?
C46B C47B 1.390(5) . ?
C47B C48B 1.394(4) . ?
C47B C50B 1.492(5) . ?
C51B C52B 1.404(4) . ?
C51B C56B 1.391(4) . ?
C51B B1B 1.641(4) . ?
C52B C53B 1.388(4) . ?
C53B C54B 1.386(5) . ?
C53B C57B 1.498(5) . ?
C54B C55B 1.382(4) . ?
C55B C56B 1.392(4) . ?
C55B C58B 1.491(4) . ?
C59B C60B 1.401(4) . ?
C59B C64B 1.402(4) . ?
C59B B1B 1.643(5) . ?
C60B C61B 1.397(5) . ?
C61B C62B 1.383(5) . ?
C61B C65B 1.494(5) . ?
C62B C63B 1.387(5) . ?
C63B C64B 1.385(5) . ?
C63B C66B 1.496(5) . ?

loop_
_exptl_oxdiff_crystal_face_indexfrac_h
_exptl_oxdiff_crystal_face_indexfrac_k
_exptl_oxdiff_crystal_face_indexfrac_l
_exptl_oxdiff_crystal_face_x
_exptl_oxdiff_crystal_face_y
_exptl_oxdiff_crystal_face_z
2.9973 -6.0099 14.9993 0.4782 -0.8918 -0.1958
-2.9973 6.0099 -14.9993 -0.4782 0.8918 0.1958
-8.0013 -0.0042 7.0015 -0.0132 0.0274 -0.9602
8.0013 0.0042 -7.0015 0.0132 -0.0274 0.9602
-1.0031 -10.9964 -2.0050 0.8792 0.4818 -0.0257
1.0031 10.9964 2.0050 -0.8792 -0.4818 0.0257
